data_1010787
loop_
_publ_author_name
'Wouters, J'

_publ_section_title
;
Proefondervindelijk onerzoek der moleculestructur von silicochloroform
en siliciumbromotrichloride
;
_journal_coden_ASTM WNTJAF
_journal_name_full 'Wis-en Natuurkundig Tijdschrift'
_journal_page_first 231
_journal_page_last 250
_journal_volume 8
_journal_year 1937
_chemical_formula_structural 'H Si Cl3'
_chemical_formula_sum 'Cl3 H Si'
_chemical_name_systematic Trichlorosilane
_cod_original_formula_sum 'H Cl3 Si'
_cod_database_code 1010787

loop_
_atom_site_label
_atom_site_fract_x
_atom_site_fract_y
_atom_site_fract_z
? ? ? ?
